data_7044909
loop_
_publ_author_name
'Chen, Xinglong'
'Zhang, Fangfang'
'Shi, Yunjing'
'Sun, Yanzhou'
'Yang, Zhihua'
'Pan, Shilie'

_publ_section_title
;
 MBaYB<sub>6</sub>O<sub>12</sub> (M = Rb, Cs): two new rare-earth borates
 with large birefringence and short ultraviolet cutoff edges.
;
_journal_issue 3
_journal_name_full 'Dalton transactions (Cambridge, England : 2003)'
_journal_page_first 750
_journal_page_last 757
_journal_paper_doi 10.1039/c7dt04223j
_journal_volume 47
_journal_year 2018
_chemical_formula_sum 'B6 Ba O12 Rb Y'
_chemical_formula_weight 568.58
_space_group_IT_number 148
_space_group_name_Hall '-R 3'
_space_group_name_H-M_alt 'R -3 :H'
_symmetry_cell_setting trigonal
_symmetry_space_group_name_Hall '-R 3'
_symmetry_space_group_name_H-M 'R -3 :H'
_atom_sites_solution_hydrogens none
_atom_sites_solution_primary direct
_atom_sites_solution_secondary difmap
_audit_creation_method SHELXL-97
_audit_update_record
;
2017-11-06 deposited with the CCDC.
2017-11-30 downloaded from the CCDC.
;
_cell_angle_alpha 90.00
_cell_angle_beta 90.00
_cell_angle_gamma 120.00
_cell_formula_units_Z 3
_cell_length_a 7.2335(19)
_cell_length_b 7.2335(19)
_cell_length_c 17.751(9)
_cell_measurement_reflns_used 1008
_cell_measurement_temperature 296(2)
_cell_measurement_theta_max 26.40
_cell_measurement_theta_min 3.44
_cell_volume 804.4(5)
_computing_cell_refinement 'Bruker SMART'
_computing_data_collection 'Bruker SMART'
_computing_data_reduction 'Bruker SAINT'
_computing_molecular_graphics 'Bruker SHELXTL'
_computing_publication_material 'Bruker SHELXTL'
_computing_structure_refinement 'SHELXL-97 (Sheldrick, 1997)'
_computing_structure_solution 'SHELXS-97 (Sheldrick, 1990)'
_diffrn_ambient_temperature 296(2)
_diffrn_measured_fraction_theta_full 0.960
_diffrn_measured_fraction_theta_max 0.960
_diffrn_measurement_device_type 'CCD area detector'
_diffrn_measurement_method 'phi and omega scans'
_diffrn_radiation_monochromator graphite
_diffrn_radiation_source 'fine-focus sealed tube'
_diffrn_radiation_type MoK\a
_diffrn_radiation_wavelength 0.71073
_diffrn_reflns_av_R_equivalents 0.0528
_diffrn_reflns_av_sigmaI/netI 0.0360
_diffrn_reflns_limit_h_max 9
_diffrn_reflns_limit_h_min -8
_diffrn_reflns_limit_k_max 8
_diffrn_reflns_limit_k_min -8
_diffrn_reflns_limit_l_max 14
_diffrn_reflns_limit_l_min -22
_diffrn_reflns_number 1313
_diffrn_reflns_theta_full 26.41
_diffrn_reflns_theta_max 26.41
_diffrn_reflns_theta_min 3.45
_exptl_absorpt_coefficient_mu 13.606
_exptl_absorpt_correction_T_max 0.337
_exptl_absorpt_correction_T_min 0.260
_exptl_absorpt_correction_type numerical
_exptl_crystal_density_diffrn 3.521
_exptl_crystal_density_method 'not measured'
_exptl_crystal_description block
_exptl_crystal_F_000 774
_exptl_crystal_size_max 0.104
_exptl_crystal_size_mid 0.085
_exptl_crystal_size_min 0.08
_refine_diff_density_max 0.750
_refine_diff_density_min -1.669
_refine_diff_density_rms 0.376
_refine_ls_extinction_coef 0.0082(9)
_refine_ls_extinction_expression Fc^*^=kFc[1+0.001xFc^2^\l^3^/sin(2\q)]^-1/4^
_refine_ls_extinction_method SHELXL
_refine_ls_goodness_of_fit_ref 1.271
_refine_ls_hydrogen_treatment none
_refine_ls_matrix_type full
_refine_ls_number_parameters 37
_refine_ls_number_reflns 361
_refine_ls_number_restraints 0
_refine_ls_restrained_S_all 1.271
_refine_ls_R_factor_all 0.0268
_refine_ls_R_factor_gt 0.0259
_refine_ls_shift/su_max 0.000
_refine_ls_shift/su_mean 0.000
_refine_ls_structure_factor_coef Fsqd
_refine_ls_weighting_details 'calc w=1/[\s^2^(Fo^2^)+(0.0392P)^2^+0.0000P] where P=(Fo^2^+2Fc^2^)/3'
_refine_ls_weighting_scheme calc
_refine_ls_wR_factor_gt 0.0739
_refine_ls_wR_factor_ref 0.0743
_reflns_number_gt 349
_reflns_number_total 361
_reflns_threshold_expression >2sigma(I)
_cod_data_source_file c7dt04223j2.cif
_cod_data_source_block 3
_cod_depositor_comments 'Adding full bibliography for 7044909--7044910.cif.'
_cod_original_sg_symbol_H-M R-3
_cod_database_code 7044909

loop_
_symmetry_equiv_pos_as_xyz
'x, y, z'
'-y, x-y, z'
'-x+y, -x, z'
'x+2/3, y+1/3, z+1/3'
'-y+2/3, x-y+1/3, z+1/3'
'-x+y+2/3, -x+1/3, z+1/3'
'x+1/3, y+2/3, z+2/3'
'-y+1/3, x-y+2/3, z+2/3'
'-x+y+1/3, -x+2/3, z+2/3'
'-x, -y, -z'
'y, -x+y, -z'
'x-y, x, -z'
'-x+2/3, -y+1/3, -z+1/3'
'y+2/3, -x+y+1/3, -z+1/3'
'x-y+2/3, x+1/3, -z+1/3'
'-x+1/3, -y+2/3, -z+2/3'
'y+1/3, -x+y+2/3, -z+2/3'
'x-y+1/3, x+2/3, -z+2/3'

loop_
_atom_site_label
_atom_site_type_symbol
_atom_site_fract_x
_atom_site_fract_y
_atom_site_fract_z
_atom_site_U_iso_or_equiv
_atom_site_adp_type
_atom_site_occupancy
_atom_site_symmetry_multiplicity
_atom_site_calc_flag
_atom_site_refinement_flags
Y1 Y 0.0000 0.0000 0.0000 0.0116(3) Uani 1 6 d S
Rb1 Rb 0.0000 0.0000 -0.217(2) 0.017(3) Uani 0.50 3 d SP
Ba1 Ba 0.0000 0.0000 -0.2099(13) 0.0160(11) Uani 0.50 3 d SP
B1 B 0.2827(8) 0.4500(8) 0.0816(3) 0.0180(11) Uani 1 1 d .
O1 O 0.2392(5) 0.2499(5) 0.0798(2) 0.0242(8) Uani 1 1 d .
O2 O 0.1229(5) 0.5052(5) 0.0822(2) 0.0249(8) Uani 1 1 d .

loop_
_atom_site_aniso_label
_atom_site_aniso_U_11
_atom_site_aniso_U_22
_atom_site_aniso_U_33
_atom_site_aniso_U_23
_atom_site_aniso_U_13
_atom_site_aniso_U_12
Y1 0.0090(4) 0.0090(4) 0.0167(6) 0.000 0.000 0.0045(2)
Rb1 0.0122(17) 0.0122(17) 0.026(7) 0.000 0.000 0.0061(9)
Ba1 0.0144(11) 0.0144(11) 0.0192(19) 0.000 0.000 0.0072(6)
B1 0.016(2) 0.015(2) 0.023(2) -0.0033(18) -0.0028(18) 0.008(2)
O1 0.0224(18) 0.0129(16) 0.0378(18) -0.0048(13) -0.0083(14) 0.0092(15)
O2 0.0140(16) 0.0154(17) 0.044(2) -0.0021(15) -0.0039(13) 0.0063(14)

loop_
_atom_type_symbol
_atom_type_description
_atom_type_scat_dispersion_real
_atom_type_scat_dispersion_imag
_atom_type_scat_source
B B 0.0013 0.0007 'International Tables Vol C Tables 4.2.6.8 and 6.1.1.4'
O O 0.0106 0.0060 'International Tables Vol C Tables 4.2.6.8 and 6.1.1.4'
Rb Rb -0.9393 2.9676 'International Tables Vol C Tables 4.2.6.8 and 6.1.1.4'
Y Y -2.7962 3.5667 'International Tables Vol C Tables 4.2.6.8 and 6.1.1.4'
Ba Ba -0.3244 2.2819 'International Tables Vol C Tables 4.2.6.8 and 6.1.1.4'

loop_
_geom_angle_atom_site_label_1
_geom_angle_atom_site_label_2
_geom_angle_atom_site_label_3
_geom_angle
_geom_angle_site_symmetry_1
_geom_angle_site_symmetry_3
O1 Y1 O1 180.00(14) . 10
O1 Y1 O1 85.07(13) . 3
O1 Y1 O1 94.93(14) 10 3
O1 Y1 O1 85.07(14) . 2
O1 Y1 O1 94.93(14) 10 2
O1 Y1 O1 85.07(14) 3 2
O1 Y1 O1 94.93(13) . 12
O1 Y1 O1 85.07(14) 10 12
O1 Y1 O1 180.00(14) 3 12
O1 Y1 O1 94.93(14) 2 12
O1 Y1 O1 94.93(13) . 11
O1 Y1 O1 85.07(14) 10 11
O1 Y1 O1 94.93(14) 3 11
O1 Y1 O1 180.00(14) 2 11
O1 Y1 O1 85.07(14) 12 11
O1 Y1 Ba1 51.32(9) . 10
O1 Y1 Ba1 128.68(9) 10 10
O1 Y1 Ba1 51.32(9) 3 10
O1 Y1 Ba1 51.32(9) 2 10
O1 Y1 Ba1 128.68(9) 12 10
O1 Y1 Ba1 128.68(9) 11 10
O1 Y1 Ba1 128.68(9) . .
O1 Y1 Ba1 51.32(9) 10 .
O1 Y1 Ba1 128.68(9) 3 .
O1 Y1 Ba1 128.68(9) 2 .
O1 Y1 Ba1 51.32(9) 12 .
O1 Y1 Ba1 51.32(9) 11 .
Ba1 Y1 Ba1 180.0 10 .
O1 Y1 Rb1 51.32(9) . 10
O1 Y1 Rb1 128.68(9) 10 10
O1 Y1 Rb1 51.32(9) 3 10
O1 Y1 Rb1 51.32(9) 2 10
O1 Y1 Rb1 128.68(9) 12 10
O1 Y1 Rb1 128.68(9) 11 10
Ba1 Y1 Rb1 0.0 10 10
Ba1 Y1 Rb1 180.0 . 10
O1 Y1 Rb1 128.68(9) . .
O1 Y1 Rb1 51.32(9) 10 .
O1 Y1 Rb1 128.68(9) 3 .
O1 Y1 Rb1 128.68(9) 2 .
O1 Y1 Rb1 51.32(9) 12 .
O1 Y1 Rb1 51.32(9) 11 .
Ba1 Y1 Rb1 180.0 10 .
Ba1 Y1 Rb1 0.0 . .
Rb1 Y1 Rb1 180.000(1) 10 .
O1 Y1 Rb1 29.6(2) . 4
O1 Y1 Rb1 150.4(2) 10 4
O1 Y1 Rb1 72.3(2) 3 4
O1 Y1 Rb1 110.0(4) 2 4
O1 Y1 Rb1 107.7(2) 12 4
O1 Y1 Rb1 70.0(4) 11 4
Ba1 Y1 Rb1 63.7(4) 10 4
Ba1 Y1 Rb1 116.3(4) . 4
Rb1 Y1 Rb1 63.7(4) 10 4
Rb1 Y1 Rb1 116.3(4) . 4
O1 Y1 Rb1 150.4(2) . 16_444
O1 Y1 Rb1 29.6(2) 10 16_444
O1 Y1 Rb1 107.7(2) 3 16_444
O1 Y1 Rb1 70.0(4) 2 16_444
O1 Y1 Rb1 72.3(2) 12 16_444
O1 Y1 Rb1 110.0(4) 11 16_444
Ba1 Y1 Rb1 116.3(4) 10 16_444
Ba1 Y1 Rb1 63.7(4) . 16_444
Rb1 Y1 Rb1 116.3(4) 10 16_444
Rb1 Y1 Rb1 63.7(4) . 16_444
Rb1 Y1 Rb1 180.0 4 16_444
O1 Rb1 O1 115.2(5) 7_444 9_554
O1 Rb1 O1 115.2(5) 7_444 8_544
O1 Rb1 O1 115.2(5) 9_554 8_544
O1 Rb1 O2 47.53(16) 7_444 8_554
O1 Rb1 O2 69.4(2) 9_554 8_554
O1 Rb1 O2 152.9(12) 8_544 8_554
O1 Rb1 O2 69.4(2) 7_444 9_444
O1 Rb1 O2 152.9(12) 9_554 9_444
O1 Rb1 O2 47.52(16) 8_544 9_444
O2 Rb1 O2 115.9(4) 8_554 9_444
O1 Rb1 O2 152.9(12) 7_444 7_544
O1 Rb1 O2 47.52(16) 9_554 7_544
O1 Rb1 O2 69.4(2) 8_544 7_544
O2 Rb1 O2 115.9(4) 8_554 7_544
O2 Rb1 O2 115.9(4) 9_444 7_544
O1 Rb1 O1 88.2(4) 7_444 12
O1 Rb1 O1 79.8(4) 9_554 12
O1 Rb1 O1 138.3(10) 8_544 12
O2 Rb1 O1 67.9(3) 8_554 12
O2 Rb1 O1 127.2(8) 9_444 12
O2 Rb1 O1 105.6(5) 7_544 12
O1 Rb1 O1 138.3(10) 7_444 11
O1 Rb1 O1 88.2(4) 9_554 11
O1 Rb1 O1 79.8(4) 8_544 11
O2 Rb1 O1 127.2(8) 8_554 11
O2 Rb1 O1 105.6(5) 9_444 11
O2 Rb1 O1 67.9(3) 7_544 11
O1 Rb1 O1 61.2(6) 12 11
O1 Rb1 O1 79.8(4) 7_444 10
O1 Rb1 O1 138.3(10) 9_554 10
O1 Rb1 O1 88.2(4) 8_544 10
O2 Rb1 O1 105.6(5) 8_554 10
O2 Rb1 O1 67.9(3) 9_444 10
O2 Rb1 O1 127.2(8) 7_544 10
O1 Rb1 O1 61.2(6) 12 10
O1 Rb1 O1 61.2(6) 11 10
O1 Rb1 B1 23.08(12) 7_444 7_444
O1 Rb1 B1 93.9(3) 9_554 7_444
O1 Rb1 B1 136.8(7) 8_544 7_444
O2 Rb1 B1 24.77(12) 8_554 7_444
O2 Rb1 B1 92.4(3) 9_444 7_444
O2 Rb1 B1 138.8(7) 7_544 7_444
O1 Rb1 B1 74.9(3) 12 7_444
O1 Rb1 B1 135.0(9) 11 7_444
O1 Rb1 B1 90.0(4) 10 7_444
O1 Rb1 B1 136.8(7) 7_444 9_554
O1 Rb1 B1 23.08(12) 9_554 9_554
O1 Rb1 B1 93.9(3) 8_544 9_554
O2 Rb1 B1 92.4(3) 8_554 9_554
O2 Rb1 B1 138.8(7) 9_444 9_554
O2 Rb1 B1 24.77(12) 7_544 9_554
O1 Rb1 B1 90.0(4) 12 9_554
O1 Rb1 B1 74.9(3) 11 9_554
O1 Rb1 B1 135.0(9) 10 9_554
B1 Rb1 B1 116.7(4) 7_444 9_554
O1 Rb1 B1 93.9(3) 7_444 8_544
O1 Rb1 B1 136.8(7) 9_554 8_544
O1 Rb1 B1 23.08(12) 8_544 8_544
O2 Rb1 B1 138.8(7) 8_554 8_544
O2 Rb1 B1 24.77(12) 9_444 8_544
O2 Rb1 B1 92.4(3) 7_544 8_544
O1 Rb1 B1 135.0(9) 12 8_544
O1 Rb1 B1 90.0(4) 11 8_544
O1 Rb1 B1 74.9(3) 10 8_544
B1 Rb1 B1 116.7(4) 7_444 8_544
B1 Rb1 B1 116.7(4) 9_554 8_544
O1 Ba1 O1 63.6(5) 12 11
O1 Ba1 O1 63.6(5) 12 10
O1 Ba1 O1 63.6(5) 11 10
O1 Ba1 O1 89.6(3) 12 7_444
O1 Ba1 O1 142.1(7) 11 7_444
O1 Ba1 O1 81.0(2) 10 7_444
O1 Ba1 O1 81.0(2) 12 9_554
O1 Ba1 O1 89.6(3) 11 9_554
O1 Ba1 O1 142.1(7) 10 9_554
O1 Ba1 O1 113.3(4) 7_444 9_554
O1 Ba1 O1 142.1(7) 12 8_544
O1 Ba1 O1 81.0(2) 11 8_544
O1 Ba1 O1 89.6(3) 10 8_544
O1 Ba1 O1 113.3(4) 7_444 8_544
O1 Ba1 O1 113.3(4) 9_554 8_544
O1 Ba1 O2 68.89(19) 12 8_554
O1 Ba1 O2 130.2(5) 11 8_554
O1 Ba1 O2 107.5(3) 10 8_554
O1 Ba1 O2 47.02(13) 7_444 8_554
O1 Ba1 O2 68.61(18) 9_554 8_554
O1 Ba1 O2 148.5(8) 8_544 8_554
O1 Ba1 O2 130.2(5) 12 9_444
O1 Ba1 O2 107.5(3) 11 9_444
O1 Ba1 O2 68.89(19) 10 9_444
O1 Ba1 O2 68.61(18) 7_444 9_444
O1 Ba1 O2 148.5(8) 9_554 9_444
O1 Ba1 O2 47.02(13) 8_544 9_444
O2 Ba1 O2 114.2(3) 8_554 9_444
O1 Ba1 O2 107.5(3) 12 7_544
O1 Ba1 O2 68.89(19) 11 7_544
O1 Ba1 O2 130.2(5) 10 7_544
O1 Ba1 O2 148.5(8) 7_444 7_544
O1 Ba1 O2 47.02(13) 9_554 7_544
O1 Ba1 O2 68.61(18) 8_544 7_544
O2 Ba1 O2 114.2(3) 8_554 7_544
O2 Ba1 O2 114.2(3) 9_444 7_544
O1 Ba1 B1 75.83(18) 12 7_444
O1 Ba1 B1 138.5(6) 11 7_444
O1 Ba1 B1 91.3(2) 10 7_444
O1 Ba1 B1 22.90(11) 7_444 7_444
O1 Ba1 B1 92.8(2) 9_554 7_444
O1 Ba1 B1 134.3(5) 8_544 7_444
O2 Ba1 B1 24.57(12) 8_554 7_444
O2 Ba1 B1 91.4(2) 9_444 7_444
O2 Ba1 B1 136.2(5) 7_544 7_444
O1 Ba1 B1 91.3(2) 12 9_554
O1 Ba1 B1 75.83(18) 11 9_554
O1 Ba1 B1 138.5(6) 10 9_554
O1 Ba1 B1 134.3(5) 7_444 9_554
O1 Ba1 B1 22.90(11) 9_554 9_554
O1 Ba1 B1 92.8(2) 8_544 9_554
O2 Ba1 B1 91.4(2) 8_554 9_554
O2 Ba1 B1 136.2(5) 9_444 9_554
O2 Ba1 B1 24.57(12) 7_544 9_554
B1 Ba1 B1 115.3(3) 7_444 9_554
O1 Ba1 B1 138.5(6) 12 8_544
O1 Ba1 B1 91.3(2) 11 8_544
O1 Ba1 B1 75.83(18) 10 8_544
O1 Ba1 B1 92.8(2) 7_444 8_544
O1 Ba1 B1 134.3(5) 9_554 8_544
O1 Ba1 B1 22.90(11) 8_544 8_544
O2 Ba1 B1 136.2(5) 8_554 8_544
O2 Ba1 B1 24.57(12) 9_444 8_544
O2 Ba1 B1 91.4(2) 7_544 8_544
B1 Ba1 B1 115.3(3) 7_444 8_544
B1 Ba1 B1 115.3(3) 9_554 8_544
O1 B1 O2 122.4(4) . .
O1 B1 O2 120.5(4) . 2_665
O2 B1 O2 117.1(4) . 2_665
O1 B1 Rb1 60.0(3) . 4
O2 B1 Rb1 168.8(7) . 4
O2 B1 Rb1 61.9(2) 2_665 4
O1 B1 Ba1 60.3(2) . 4
O2 B1 Ba1 166.7(5) . 4
O2 B1 Ba1 62.1(2) 2_665 4
Rb1 B1 Ba1 2.1(10) 4 4
O1 B1 Rb1 48.0(4) . 10
O2 B1 Rb1 94.2(3) . 10
O2 B1 Rb1 129.5(4) 2_665 10
Rb1 B1 Rb1 79.8(3) 4 10
Ba1 B1 Rb1 78.5(3) 4 10
O1 B1 Rb1 110.7(4) . 16_554
O2 B1 Rb1 79.2(3) . 16_554
O2 B1 Rb1 79.1(3) 2_665 16_554
Rb1 B1 Rb1 110.8(5) 4 16_554
Ba1 B1 Rb1 112.8(5) 4 16_554
Rb1 B1 Rb1 148.9(6) 10 16_554
B1 O1 Y1 123.9(3) . .
B1 O1 Ba1 113.9(4) . 10
Y1 O1 Ba1 91.2(3) . 10
B1 O1 Rb1 97.0(3) . 4
Y1 O1 Rb1 127.7(4) . 4
Ba1 O1 Rb1 101.1(8) 10 4
B1 O1 Ba1 96.8(3) . 4
Y1 O1 Ba1 129.2(3) . 4
Ba1 O1 Ba1 99.0(2) 10 4
Rb1 O1 Ba1 2.4(11) 4 4
B1 O1 Rb1 113.0(4) . 10
Y1 O1 Rb1 92.7(4) . 10
Ba1 O1 Rb1 1.5(7) 10 10
Rb1 O1 Rb1 100.2(4) 4 10
Ba1 O1 Rb1 98.0(6) 4 10
B1 O2 B1 122.8(5) . 3_565
B1 O2 Rb1 142.3(3) . 4_455
B1 O2 Rb1 93.4(3) 3_565 4_455
B1 O2 Ba1 141.6(3) . 4_455
B1 O2 Ba1 93.4(3) 3_565 4_455
Rb1 O2 Ba1 2.4(11) 4_455 4_455

loop_
_geom_bond_atom_site_label_1
_geom_bond_atom_site_label_2
_geom_bond_distance
_geom_bond_site_symmetry_2
Y1 O1 2.268(3) .
Y1 O1 2.268(3) 10
Y1 O1 2.268(3) 3
Y1 O1 2.268(3) 2
Y1 O1 2.268(3) 12
Y1 O1 2.268(3) 11
Y1 Ba1 3.73(2) 10
Y1 Ba1 3.73(2) .
Y1 Rb1 3.85(3) 10
Y1 Rb1 3.85(3) .
Y1 Rb1 4.658(15) 4
Y1 Rb1 4.658(15) 16_444
Rb1 O1 2.912(9) 7_444
Rb1 O1 2.912(9) 9_554
Rb1 O1 2.912(9) 8_544
Rb1 O2 2.949(8) 8_554
Rb1 O2 2.949(8) 9_444
Rb1 O2 2.949(8) 7_544
Rb1 O1 3.01(3) 12
Rb1 O1 3.01(3) 11
Rb1 O1 3.01(3) 10
Rb1 B1 3.339(8) 7_444
Rb1 B1 3.339(8) 9_554
Rb1 B1 3.339(8) 8_544
Ba1 O1 2.909(18) 12
Ba1 O1 2.909(18) 11
Ba1 O1 2.909(18) 10
Ba1 O1 2.943(7) 7_444
Ba1 O1 2.943(7) 9_554
Ba1 O1 2.943(7) 8_544
Ba1 O2 2.978(7) 8_554
Ba1 O2 2.978(7) 9_444
Ba1 O2 2.978(7) 7_544
Ba1 B1 3.365(7) 7_444
Ba1 B1 3.365(7) 9_554
Ba1 B1 3.365(7) 8_544
B1 O1 1.319(6) .
B1 O2 1.399(6) .
B1 O2 1.402(6) 2_665
B1 Rb1 3.339(8) 4
B1 Ba1 3.365(7) 4
B1 Rb1 3.73(2) 10
B1 Rb1 3.79(3) 16_554
O1 Ba1 2.909(18) 10
O1 Rb1 2.912(9) 4
O1 Ba1 2.943(7) 4
O1 Rb1 3.01(3) 10
O2 B1 1.402(6) 3_565
O2 Rb1 2.949(8) 4_455
O2 Ba1 2.978(7) 4_455
